data_9009619
loop_
_publ_author_name
'Robert J L'
'Gasperin M'

_publ_section_title
;Crystal structure refinement of hendricksite, a Zn- and Mn-rich trioctahedral
 potassium mica: a contribution to the crystal chemistry of zinc-bearing
 minerals Locality: Franklin Furnace, New Jersey, USA Note: polytype 1M
;
_journal_name_full 'Tschermaks Mineralogische und Petrographische Mitteilungen'
_journal_page_first 1
_journal_page_last 14
_journal_volume 34
_journal_year 1985
_chemical_compound_source 'Franklin Furnace, New Jersey, USA'
_chemical_formula_sum
;Al1.138 Ba0.01 Cr0.006 Fe0.252 H0.41 K0.89 Mg1.572 Mn0.4 Na0.1 O12 Si2.92
 Ti0.072 Zn0.54
;
_chemical_name_mineral Hendricksite
_space_group_IT_number 12
_symmetry_space_group_name_Hall '-C 2y'
_symmetry_space_group_name_H-M 'C 1 2/m 1'
_cell_angle_alpha 90
_cell_angle_beta 100.07
_cell_angle_gamma 90
_cell_formula_units_Z 2
_cell_length_a 5.340
_cell_length_b 9.254
_cell_length_c 10.235
_cell_volume 497.985
_database_code_amcsd 0015700
_exptl_crystal_density_diffrn 3.058
_cod_original_formula_sum
;(K.89 Na.1 Ba.01) Mg1.572 Zn.54 Mn.4 Fe.252 Ti.072 Al1.138 Cr.006 Si2.92 O12
 H.41
;
_cod_database_code 9009619

loop_
_space_group_symop_operation_xyz
x,y,z
1/2+x,1/2+y,z
x,-y,z
1/2+x,1/2-y,z
-x,y,-z
1/2-x,1/2+y,-z
-x,-y,-z
1/2-x,1/2-y,-z

loop_
_atom_site_aniso_label
_atom_site_aniso_U_11
_atom_site_aniso_U_22
_atom_site_aniso_U_33
_atom_site_aniso_U_12
_atom_site_aniso_U_13
_atom_site_aniso_U_23
KA 0.02989 0.03024 0.03087 0.00000 0.00811 0.00000
NaA 0.02989 0.03024 0.03087 0.00000 0.00811 0.00000
BaA 0.02989 0.03024 0.03087 0.00000 0.00811 0.00000
Mg1 0.00088 0.00369 0.00772 0.00000 0.00188 0.00000
Zn1 0.00088 0.00369 0.00772 0.00000 0.00188 0.00000
Mn1 0.00088 0.00369 0.00772 0.00000 0.00188 0.00000
Fe1 0.00088 0.00369 0.00772 0.00000 0.00188 0.00000
Ti1 0.00088 0.00369 0.00772 0.00000 0.00188 0.00000
Al1 0.00088 0.00369 0.00772 0.00000 0.00188 0.00000
Cr1 0.00088 0.00369 0.00772 0.00000 0.00188 0.00000
Mg2 0.00101 0.00286 0.00823 0.00000 0.00099 0.00000
Zn2 0.00101 0.00286 0.00823 0.00000 0.00099 0.00000
Mn2 0.00101 0.00286 0.00823 0.00000 0.00099 0.00000
Fe2 0.00101 0.00286 0.00823 0.00000 0.00099 0.00000
Ti2 0.00101 0.00286 0.00823 0.00000 0.00099 0.00000
Al2 0.00101 0.00286 0.00823 0.00000 0.00099 0.00000
Cr2 0.00101 0.00286 0.00823 0.00000 0.00099 0.00000
Si 0.00583 0.00738 0.00972 -0.00121 0.00290 0.00000
Al 0.00583 0.00738 0.00972 -0.00121 0.00290 0.00000
O1 0.01874 0.02820 0.01492 -0.00454 0.00835 -0.00317
O2 0.02773 0.02043 0.01543 0.00000 0.00290 0.00000
O3 0.00620 0.00894 0.00972 -0.00256 0.00000 -0.00085
O-H 0.00342 0.00859 0.01291 0.00000 0.00000 0.00000

loop_
_atom_site_label
_atom_site_fract_x
_atom_site_fract_y
_atom_site_fract_z
_atom_site_occupancy
_atom_site_U_iso_or_equiv
_atom_site_type_symbol
_atom_site_attached_hydrogens
KA 0.00000 0.00000 0.00000 0.89000 0.03040 K 0
NaA 0.00000 0.00000 0.00000 0.10000 0.00380 Na 0
BaA 0.00000 0.00000 0.00000 0.01000 0.00380 Ba 0
Mg1 0.00000 0.50000 0.50000 0.52400 0.00380 Mg 0
Zn1 0.00000 0.50000 0.50000 0.18000 0.00380 Zn 0
Mn1 0.00000 0.50000 0.50000 0.13340 0.00380 Mn 0
Fe1 0.00000 0.50000 0.50000 0.08400 0.00380 Fe 0
Ti1 0.00000 0.50000 0.50000 0.02400 0.00380 Ti 0
Al1 0.00000 0.50000 0.50000 0.01920 0.00380 Al 0
Cr1 0.00000 0.50000 0.50000 0.00200 0.00380 Cr 0
Mg2 0.00000 0.83170 0.50000 0.52400 0.00380 Mg 0
Zn2 0.00000 0.83170 0.50000 0.18000 0.00380 Zn 0
Mn2 0.00000 0.83170 0.50000 0.13340 0.00380 Mn 0
Fe2 0.00000 0.83170 0.50000 0.08400 0.00380 Fe 0
Ti2 0.00000 0.83170 0.50000 0.02400 0.00380 Ti 0
Al2 0.00000 0.83170 0.50000 0.01920 0.00380 Al 0
Cr2 0.00000 0.83170 0.50000 0.00200 0.00380 Cr 0
Si 0.57500 0.16680 0.22520 0.73000 0.00760 Si 0
Al 0.57500 0.16680 0.22520 0.27000 0.00760 Al 0
O1 0.82420 0.23310 0.16740 1.00000 0.02026 O 0
O2 0.52110 0.00000 0.16710 1.00000 0.02153 O 0
O3 0.63130 0.16630 0.38980 1.00000 0.00887 O 0
O-H 0.12970 0.00000 0.39490 1.00000 0.00887 O 1

loop_
_cod_changelog_entry_id
_cod_changelog_entry_author
_cod_changelog_entry_date
_cod_changelog_entry_text
1
;cod-tools version 3.8.0
Id: cif_guess_AMCSD_atom_types 9581 2023-05-17 12:35:41Z saulius
;
2023-05-21T08:53:33+03:00
;Derived atom types and hydrogen counts
from atom names that follow the AMCSD naming convention
(Wat == water, O-H == hydroxyl).
;
2
;cod-tools version 3.10.1
Id: cif_fix_AMCSD_aniso_labels 10200 2024-08-01 14:09:44Z saulius
;
2024-08-02T12:21:22+03:00
;Changed the following '_atom_site_aniso_label' values:
'OH' -> 'O-H'
;

loop_
_cod_related_entry_id
_cod_related_entry_database
_cod_related_entry_code
1 AMCSD 0015700
